data_4316052
loop_
_publ_author_name
'Yu-Chiao Liu'
'Ling-Kuang Tu'
'Tao-Hung Yen'
'Gene-Hsiang Lee'
'Shu-Ting Yang'
'Ming-Hsi Chiang'

_publ_section_title
;
 Secondary Coordination Sphere Interactions within the Biomimetic Iron
 Azadithiolate Complexes Related to Fe-Only Hydrogenase: Dynamic Measure
 of Electron Density about the Fe Sites
;
_journal_name_full 'Inorganic Chemistry'
_journal_page_first 6409
_journal_page_last 6420
_journal_paper_doi 10.1021/ic100484a
_journal_volume 49
_journal_year 2010
_chemical_formula_sum 'C48 H84 Fe4 N2 O10 P2 S4'
_chemical_formula_weight 1262.75
_chemical_name_systematic
; 
 ? 
;
_space_group_IT_number 2
_symmetry_cell_setting triclinic
_symmetry_space_group_name_Hall '-P 1'
_symmetry_space_group_name_H-M 'P -1'
_atom_sites_solution_hydrogens geom
_atom_sites_solution_primary direct
_atom_sites_solution_secondary difmap
_audit_creation_method SHELXL-97
_cell_angle_alpha 113.9135(15)
_cell_angle_beta 96.2465(16)
_cell_angle_gamma 99.3751(14)
_cell_formula_units_Z 1
_cell_length_a 10.8266(3)
_cell_length_b 12.4979(4)
_cell_length_c 12.5366(4)
_cell_measurement_reflns_used 17778
_cell_measurement_temperature 150(2)
_cell_measurement_theta_max 27.50
_cell_measurement_theta_min 1.81
_cell_volume 1500.98(8)
_computing_cell_refinement DENZO-SMN
_computing_data_collection 'NONIUS COLLECT'
_computing_data_reduction DENZO-SMN
_computing_molecular_graphics 'Bruker SHELXTL'
_computing_publication_material 'Bruker SHELXTL'
_computing_structure_refinement 'SHELXL-97 (Sheldrick, 1997)'
_computing_structure_solution 'SHELXS-97 (Sheldrick, 1990)'
_diffrn_ambient_temperature 150(2)
_diffrn_measured_fraction_theta_full 0.992
_diffrn_measured_fraction_theta_max 0.992
_diffrn_measurement_device_type 'NONIUS KappaCCD'
_diffrn_measurement_method '\w scans'
_diffrn_radiation_monochromator graphite
_diffrn_radiation_source 'fine-focus sealed tube'
_diffrn_radiation_type MoK\a
_diffrn_radiation_wavelength 0.71073
_diffrn_reflns_av_R_equivalents 0.0367
_diffrn_reflns_av_sigmaI/netI 0.0447
_diffrn_reflns_limit_h_max 14
_diffrn_reflns_limit_h_min -13
_diffrn_reflns_limit_k_max 15
_diffrn_reflns_limit_k_min -16
_diffrn_reflns_limit_l_max 16
_diffrn_reflns_limit_l_min -16
_diffrn_reflns_number 17778
_diffrn_reflns_theta_full 27.50
_diffrn_reflns_theta_max 27.50
_diffrn_reflns_theta_min 1.81
_exptl_absorpt_coefficient_mu 1.191
_exptl_absorpt_correction_T_max 0.779
_exptl_absorpt_correction_T_min 0.691
_exptl_absorpt_correction_type multi-scan
_exptl_crystal_colour red
_exptl_crystal_density_diffrn 1.397
_exptl_crystal_density_method 'not measured'
_exptl_crystal_description block
_exptl_crystal_F_000 664
_exptl_crystal_size_max 0.25
_exptl_crystal_size_mid 0.22
_exptl_crystal_size_min 0.22
_refine_diff_density_max 0.591
_refine_diff_density_min -0.581
_refine_diff_density_rms 0.147
_refine_ls_extinction_method none
_refine_ls_goodness_of_fit_ref 1.091
_refine_ls_hydrogen_treatment constr
_refine_ls_matrix_type full
_refine_ls_number_parameters 320
_refine_ls_number_reflns 6843
_refine_ls_number_restraints 2
_refine_ls_restrained_S_all 1.095
_refine_ls_R_factor_all 0.0522
_refine_ls_R_factor_gt 0.0363
_refine_ls_shift/su_max 0.018
_refine_ls_shift/su_mean 0.001
_refine_ls_structure_factor_coef Fsqd
_refine_ls_weighting_details 'calc w=1/[\s^2^(Fo^2^)+(0.0560P)^2^+0.0000P] where P=(Fo^2^+2Fc^2^)/3'
_refine_ls_weighting_scheme calc
_refine_ls_wR_factor_gt 0.0948
_refine_ls_wR_factor_ref 0.1017
_reflns_number_gt 5414
_reflns_number_total 6843
_reflns_threshold_expression >2sigma(I)
_cod_data_source_file ic100484a_si_010.cif
_cod_data_source_block ic14339
_cod_depositor_comments
;
The following automatic conversions were performed:

'_symmetry_cell_setting' value 'Triclinic' changed to 'triclinic'
according to the built-in table from CIF Core dictionary named
'cif_core.dic' version 2.4.1 from 2010-06-29.

Automatic conversion script
Id: cif_fix_values 1646 2011-03-28 12:23:43Z adriana 
;
_cod_original_cell_volume 1500.97(8)
_cod_database_code 4316052

loop_
_symmetry_equiv_pos_as_xyz
'x, y, z'
'-x, -y, -z'

loop_
_atom_site_label
_atom_site_type_symbol
_atom_site_fract_x
_atom_site_fract_y
_atom_site_fract_z
_atom_site_U_iso_or_equiv
_atom_site_adp_type
_atom_site_occupancy
_atom_site_symmetry_multiplicity
_atom_site_calc_flag
_atom_site_refinement_flags
_atom_site_disorder_assembly
_atom_site_disorder_group
Fe1 Fe 0.72882(3) 0.00681(3) 0.22036(3) 0.02040(9) Uani 1 1 d . . .
Fe2 Fe 0.75187(3) -0.17429(3) 0.25551(3) 0.02171(9) Uani 1 1 d U . .
S1 S 0.68165(5) -0.01815(5) 0.38305(5) 0.02270(13) Uani 1 1 d . . .
S2 S 1.08202(5) 0.02083(5) 0.71304(5) 0.02117(13) Uani 1 1 d . . .
P1 P 0.74945(5) 0.20516(5) 0.29356(5) 0.02464(14) Uani 1 1 d . . .
N1 N 0.83881(16) 0.15315(16) 0.73633(15) 0.0224(4) Uani 1 1 d . . .
C1 C 0.7688(2) -0.0154(2) 0.0815(2) 0.0285(5) Uani 1 1 d . . .
C2 C 0.5656(2) -0.0355(2) 0.15415(19) 0.0267(5) Uani 1 1 d . . .
C3 C 0.7865(2) -0.2690(2) 0.1181(2) 0.0272(5) Uani 1 1 d U . .
C4 C 0.5903(2) -0.2581(2) 0.2159(2) 0.0283(5) Uani 1 1 d . . .
C5 C 0.8216(2) -0.2321(2) 0.3523(2) 0.0278(5) Uani 1 1 d U . .
C6 C 0.8042(2) 0.0657(2) 0.51975(18) 0.0270(5) Uani 1 1 d . . .
H6A H 0.8577 0.0119 0.5295 0.032 Uiso 1 1 calc R . .
H6B H 0.8601 0.1330 0.5133 0.032 Uiso 1 1 calc R . .
C7 C 0.7419(2) 0.1150(2) 0.62815(19) 0.0269(5) Uani 1 1 d . . .
H7A H 0.7075 0.1842 0.6296 0.032 Uiso 1 1 calc R . .
H7B H 0.6705 0.0521 0.6242 0.032 Uiso 1 1 calc R . .
C8 C 0.84506(19) 0.0510(2) 0.76404(19) 0.0234(5) Uani 1 1 d . . .
H8A H 0.8169 -0.0241 0.6895 0.028 Uiso 1 1 calc R . .
H8B H 0.7848 0.0482 0.8174 0.028 Uiso 1 1 calc R . .
C9 C 0.97755(19) 0.0555(2) 0.82298(19) 0.0234(5) Uani 1 1 d . . .
H9A H 0.9717 -0.0034 0.8573 0.028 Uiso 1 1 calc R . .
H9B H 1.0140 0.1366 0.8883 0.028 Uiso 1 1 calc R . .
C10 C 0.8145(2) 0.2537(2) 0.8393(2) 0.0293(5) Uani 1 1 d . . .
H10A H 0.8742 0.2667 0.9114 0.035 Uiso 1 1 calc R . .
H10B H 0.7268 0.2302 0.8506 0.035 Uiso 1 1 calc R . .
C11 C 0.8286(2) 0.3715(2) 0.8286(2) 0.0339(6) Uani 1 1 d . . .
H11A H 0.7645 0.3601 0.7600 0.041 Uiso 1 1 calc R . .
H11B H 0.8093 0.4324 0.9010 0.041 Uiso 1 1 calc R . .
C12 C 0.9588(3) 0.4194(3) 0.8127(3) 0.0563(9) Uani 1 1 d . . .
H12A H 1.0240 0.4228 0.8754 0.084 Uiso 1 1 calc R . .
H12B H 0.9639 0.5003 0.8175 0.084 Uiso 1 1 calc R . .
H12C H 0.9733 0.3662 0.7348 0.084 Uiso 1 1 calc R . .
C13 C 0.6579(2) 0.2672(2) 0.4125(2) 0.0307(5) Uani 1 1 d . . .
H13A H 0.6874 0.2486 0.4793 0.037 Uiso 1 1 calc R . .
H13B H 0.6770 0.3558 0.4426 0.037 Uiso 1 1 calc R . .
C14 C 0.5136(2) 0.2191(2) 0.3731(2) 0.0387(6) Uani 1 1 d . . .
H14A H 0.4955 0.1313 0.3230 0.046 Uiso 1 1 calc R . .
H14B H 0.4804 0.2567 0.3236 0.046 Uiso 1 1 calc R . .
C15 C 0.4426(3) 0.2429(2) 0.4772(2) 0.0420(6) Uani 1 1 d . . .
H15A H 0.3504 0.2079 0.4444 0.050 Uiso 1 1 calc R . .
H15B H 0.4720 0.2005 0.5233 0.050 Uiso 1 1 calc R . .
C16 C 0.4597(3) 0.3717(2) 0.5597(2) 0.0452(7) Uani 1 1 d . . .
H16A H 0.5497 0.4059 0.5983 0.068 Uiso 1 1 calc R . .
H16B H 0.4075 0.3788 0.6204 0.068 Uiso 1 1 calc R . .
H16C H 0.4331 0.4154 0.5150 0.068 Uiso 1 1 calc R . .
C17 C 0.9092(2) 0.3002(2) 0.3662(2) 0.0320(5) Uani 1 1 d . . .
H17A H 0.9034 0.3854 0.4012 0.038 Uiso 1 1 calc R . .
H17B H 0.9422 0.2816 0.4320 0.038 Uiso 1 1 calc R . .
C18 C 1.0032(2) 0.2838(2) 0.2824(2) 0.0351(6) Uani 1 1 d . . .
H18A H 0.9717 0.3047 0.2179 0.042 Uiso 1 1 calc R . .
H18B H 1.0073 0.1981 0.2457 0.042 Uiso 1 1 calc R . .
C19 C 1.1371(2) 0.3607(3) 0.3444(2) 0.0463(7) Uani 1 1 d . . .
H19A H 1.1337 0.4465 0.3786 0.056 Uiso 1 1 calc R . .
H19B H 1.1677 0.3418 0.4106 0.056 Uiso 1 1 calc R . .
C20 C 1.2301(3) 0.3404(3) 0.2613(3) 0.0534(8) Uani 1 1 d . . .
H20A H 1.2312 0.2549 0.2245 0.080 Uiso 1 1 calc R . .
H20B H 1.3157 0.3876 0.3060 0.080 Uiso 1 1 calc R . .
H20C H 1.2043 0.3655 0.1993 0.080 Uiso 1 1 calc R . .
C21 C 0.6946(2) 0.2571(2) 0.18260(19) 0.0263(5) Uani 1 1 d . . .
H21A H 0.7404 0.2273 0.1160 0.032 Uiso 1 1 calc R . .
H21B H 0.6027 0.2194 0.1504 0.032 Uiso 1 1 calc R . .
C22 C 0.7125(2) 0.3929(2) 0.2264(2) 0.0320(5) Uani 1 1 d . . .
H22A H 0.8049 0.4308 0.2505 0.038 Uiso 1 1 calc R . .
H22B H 0.6735 0.4248 0.2975 0.038 Uiso 1 1 calc R . .
C23 C 0.6525(2) 0.4279(2) 0.1317(2) 0.0334(6) Uani 1 1 d . . .
H23A H 0.6799 0.5160 0.1600 0.040 Uiso 1 1 calc R . .
H23B H 0.6851 0.3892 0.0578 0.040 Uiso 1 1 calc R . .
C24 C 0.5087(2) 0.3922(2) 0.1036(2) 0.0414(6) Uani 1 1 d . . .
H24A H 0.4808 0.3044 0.0675 0.062 Uiso 1 1 calc R . .
H24B H 0.4761 0.4226 0.0479 0.062 Uiso 1 1 calc R . .
H24C H 0.4757 0.4264 0.1770 0.062 Uiso 1 1 calc R . .
O1 O 0.79503(17) -0.03049(19) -0.00892(15) 0.0462(5) Uani 1 1 d . . .
O2 O 0.46024(15) -0.06740(17) 0.10603(15) 0.0410(4) Uani 1 1 d . . .
O3 O 0.80867(17) -0.32979(16) 0.02813(15) 0.0416(4) Uani 1 1 d . . .
O4 O 0.48658(15) -0.31012(16) 0.19179(16) 0.0422(4) Uani 1 1 d . . .
O5 O 0.86556(16) -0.26761(17) 0.41478(16) 0.0426(5) Uani 1 1 d . . .

loop_
_atom_site_aniso_label
_atom_site_aniso_U_11
_atom_site_aniso_U_22
_atom_site_aniso_U_33
_atom_site_aniso_U_23
_atom_site_aniso_U_13
_atom_site_aniso_U_12
Fe1 0.01931(16) 0.02322(18) 0.01957(17) 0.00964(14) 0.00395(12) 0.00599(13)
Fe2 0.01985(16) 0.02317(18) 0.02332(18) 0.01095(15) 0.00464(13) 0.00531(13)
S1 0.0201(3) 0.0274(3) 0.0212(3) 0.0105(2) 0.0053(2) 0.0060(2)
S2 0.0182(2) 0.0255(3) 0.0210(3) 0.0105(2) 0.0052(2) 0.0058(2)
P1 0.0245(3) 0.0236(3) 0.0243(3) 0.0096(3) 0.0021(2) 0.0048(2)
N1 0.0233(9) 0.0248(10) 0.0172(9) 0.0063(8) 0.0046(7) 0.0077(8)
C1 0.0262(12) 0.0349(14) 0.0288(13) 0.0158(11) 0.0042(10) 0.0132(10)
C2 0.0301(12) 0.0298(13) 0.0219(12) 0.0114(10) 0.0069(10) 0.0094(10)
C3 0.0257(11) 0.0274(13) 0.0262(10) 0.0108(9) 0.0031(9) 0.0029(10)
C4 0.0286(12) 0.0278(13) 0.0297(13) 0.0127(11) 0.0048(10) 0.0092(10)
C5 0.0235(11) 0.0315(13) 0.0316(13) 0.0164(11) 0.0063(9) 0.0068(10)
C6 0.0232(11) 0.0353(14) 0.0206(12) 0.0106(11) 0.0032(9) 0.0065(10)
C7 0.0235(11) 0.0348(14) 0.0236(12) 0.0116(11) 0.0054(9) 0.0117(10)
C8 0.0209(10) 0.0286(12) 0.0224(11) 0.0120(10) 0.0070(9) 0.0054(9)
C9 0.0205(10) 0.0306(13) 0.0234(12) 0.0144(10) 0.0076(9) 0.0076(9)
C10 0.0313(12) 0.0304(13) 0.0247(12) 0.0083(11) 0.0092(10) 0.0101(11)
C11 0.0318(13) 0.0304(14) 0.0367(14) 0.0105(12) 0.0070(11) 0.0101(11)
C12 0.0392(16) 0.0422(18) 0.101(3) 0.0391(18) 0.0248(17) 0.0153(14)
C13 0.0388(13) 0.0268(13) 0.0259(13) 0.0094(11) 0.0066(10) 0.0106(11)
C14 0.0302(13) 0.0394(15) 0.0390(15) 0.0073(13) 0.0118(11) 0.0106(12)
C15 0.0374(14) 0.0401(16) 0.0467(16) 0.0148(14) 0.0180(12) 0.0076(13)
C16 0.0526(17) 0.0397(16) 0.0452(17) 0.0153(14) 0.0251(14) 0.0131(14)
C17 0.0272(12) 0.0322(14) 0.0333(14) 0.0140(12) 0.0009(10) 0.0018(11)
C18 0.0281(12) 0.0312(14) 0.0410(15) 0.0118(12) 0.0051(11) 0.0046(11)
C19 0.0307(13) 0.063(2) 0.0458(17) 0.0277(15) 0.0058(12) 0.0011(13)
C20 0.0317(14) 0.073(2) 0.061(2) 0.0348(18) 0.0123(14) 0.0090(15)
C21 0.0261(11) 0.0271(13) 0.0270(12) 0.0130(11) 0.0028(10) 0.0070(10)
C22 0.0313(12) 0.0256(13) 0.0365(14) 0.0122(11) 0.0022(10) 0.0061(10)
C23 0.0414(14) 0.0283(13) 0.0357(14) 0.0175(12) 0.0092(11) 0.0110(11)
C24 0.0453(15) 0.0351(15) 0.0417(16) 0.0167(13) -0.0026(12) 0.0107(13)
O1 0.0494(11) 0.0742(15) 0.0318(10) 0.0310(10) 0.0190(9) 0.0293(11)
O2 0.0237(9) 0.0531(12) 0.0375(10) 0.0142(9) -0.0021(8) 0.0048(8)
O3 0.0458(11) 0.0390(11) 0.0324(10) 0.0071(9) 0.0103(8) 0.0100(9)
O4 0.0237(9) 0.0396(11) 0.0561(12) 0.0169(9) 0.0039(8) 0.0010(8)
O5 0.0394(10) 0.0572(13) 0.0460(11) 0.0351(10) 0.0080(9) 0.0159(9)

loop_
_atom_type_symbol
_atom_type_description
_atom_type_scat_dispersion_real
_atom_type_scat_dispersion_imag
_atom_type_scat_source
C C 0.0033 0.0016 'International Tables Vol C Tables 4.2.6.8 and 6.1.1.4'
H H 0.0000 0.0000 'International Tables Vol C Tables 4.2.6.8 and 6.1.1.4'
N N 0.0061 0.0033 'International Tables Vol C Tables 4.2.6.8 and 6.1.1.4'
O O 0.0106 0.0060 'International Tables Vol C Tables 4.2.6.8 and 6.1.1.4'
P P 0.1023 0.0942 'International Tables Vol C Tables 4.2.6.8 and 6.1.1.4'
S S 0.1246 0.1234 'International Tables Vol C Tables 4.2.6.8 and 6.1.1.4'
Fe Fe 0.3463 0.8444 'International Tables Vol C Tables 4.2.6.8 and 6.1.1.4'

loop_
_geom_angle_atom_site_label_1
_geom_angle_atom_site_label_2
_geom_angle_atom_site_label_3
_geom_angle
_geom_angle_site_symmetry_1
_geom_angle_site_symmetry_3
_geom_angle_publ_flag
C1 Fe1 C2 89.57(10) . . ?
C1 Fe1 P1 97.32(8) . . ?
C2 Fe1 P1 97.43(8) . . ?
C1 Fe1 S2 92.26(7) . 2_756 ?
C2 Fe1 S2 156.12(8) . 2_756 ?
P1 Fe1 S2 105.93(2) . 2_756 ?
C1 Fe1 S1 164.18(8) . . ?
C2 Fe1 S1 91.15(7) . . ?
P1 Fe1 S1 98.25(2) . . ?
S2 Fe1 S1 80.82(2) 2_756 . ?
C1 Fe1 Fe2 108.14(8) . . ?
C2 Fe1 Fe2 100.35(8) . . ?
P1 Fe1 Fe2 148.84(2) . . ?
S2 Fe1 Fe2 56.557(17) 2_756 . ?
S1 Fe1 Fe2 56.214(17) . . ?
C3 Fe2 C4 92.02(10) . . ?
C3 Fe2 C5 100.71(10) . . ?
C4 Fe2 C5 100.78(10) . . ?
C3 Fe2 S1 156.51(8) . . ?
C4 Fe2 S1 86.43(7) . . ?
C5 Fe2 S1 102.61(8) . . ?
C3 Fe2 S2 92.77(7) . 2_756 ?
C4 Fe2 S2 157.98(8) . 2_756 ?
C5 Fe2 S2 99.42(7) . 2_756 ?
S1 Fe2 S2 80.69(2) . 2_756 ?
C3 Fe2 Fe1 101.09(8) . . ?
C4 Fe2 Fe1 102.05(7) . . ?
C5 Fe2 Fe1 147.64(8) . . ?
S1 Fe2 Fe1 56.605(17) . . ?
S2 Fe2 Fe1 55.934(16) 2_756 . ?
C6 S1 Fe2 108.97(7) . . ?
C6 S1 Fe1 115.30(7) . . ?
Fe2 S1 Fe1 67.181(18) . . ?
C9 S2 Fe1 113.89(7) . 2_756 ?
C9 S2 Fe2 115.40(8) . 2_756 ?
Fe1 S2 Fe2 67.509(18) 2_756 2_756 ?
C17 P1 C21 104.48(11) . . ?
C17 P1 C13 101.05(11) . . ?
C21 P1 C13 103.75(11) . . ?
C17 P1 Fe1 117.34(8) . . ?
C21 P1 Fe1 113.95(8) . . ?
C13 P1 Fe1 114.53(8) . . ?
C8 N1 C7 109.84(17) . . ?
C8 N1 C10 110.34(16) . . ?
C7 N1 C10 112.45(17) . . ?
O1 C1 Fe1 179.5(2) . . ?
O2 C2 Fe1 176.7(2) . . ?
O3 C3 Fe2 179.3(2) . . ?
O4 C4 Fe2 179.0(2) . . ?
O5 C5 Fe2 179.2(2) . . ?
C7 C6 S1 110.50(15) . . ?
N1 C7 C6 108.65(17) . . ?
N1 C8 C9 113.67(18) . . ?
C8 C9 S2 109.97(14) . . ?
N1 C10 C11 114.84(19) . . ?
C12 C11 C10 114.5(2) . . ?
C14 C13 P1 114.28(16) . . ?
C13 C14 C15 113.5(2) . . ?
C16 C15 C14 115.0(2) . . ?
C18 C17 P1 113.33(17) . . ?
C17 C18 C19 113.0(2) . . ?
C20 C19 C18 112.4(2) . . ?
C22 C21 P1 116.25(15) . . ?
C21 C22 C23 112.90(19) . . ?
C24 C23 C22 113.3(2) . . ?

loop_
_geom_bond_atom_site_label_1
_geom_bond_atom_site_label_2
_geom_bond_distance
_geom_bond_site_symmetry_2
_geom_bond_publ_flag
Fe1 C1 1.763(2) . ?
Fe1 C2 1.764(2) . ?
Fe1 P1 2.2290(7) . ?
Fe1 S2 2.2589(6) 2_756 ?
Fe1 S1 2.2821(6) . ?
Fe1 Fe2 2.5195(4) . ?
Fe2 C3 1.772(2) . ?
Fe2 C4 1.788(2) . ?
Fe2 C5 1.804(2) . ?
Fe2 S1 2.2718(6) . ?
Fe2 S2 2.2754(6) 2_756 ?
S1 C6 1.842(2) . ?
S2 C9 1.839(2) . ?
S2 Fe1 2.2589(6) 2_756 ?
S2 Fe2 2.2754(6) 2_756 ?
P1 C17 1.829(2) . ?
P1 C21 1.840(2) . ?
P1 C13 1.856(2) . ?
N1 C8 1.463(3) . ?
N1 C7 1.473(3) . ?
N1 C10 1.477(3) . ?
C1 O1 1.146(3) . ?
C2 O2 1.154(3) . ?
C3 O3 1.153(3) . ?
C4 O4 1.142(3) . ?
C5 O5 1.143(3) . ?
C6 C7 1.529(3) . ?
C8 C9 1.522(3) . ?
C10 C11 1.517(3) . ?
C11 C12 1.506(3) . ?
C13 C14 1.526(3) . ?
C14 C15 1.537(3) . ?
C15 C16 1.485(4) . ?
C17 C18 1.518(3) . ?
C18 C19 1.525(3) . ?
C19 C20 1.504(4) . ?
C21 C22 1.528(3) . ?
C22 C23 1.539(3) . ?
C23 C24 1.508(3) . ?
